data_4500194
loop_
_publ_author_name
'Chen, Shui-Sheng'
'Lv, Gao-Chao'
'Fan, Jian'
'Okamura, Taka-aki'
'Chen, Min'
'Sun, Wei-Yin'

_publ_section_title
;
 Entangled Coordination Frameworks with 1,4-Di(1H-imidazol-4-yl)benzene
;
_journal_issue 4
_journal_name_full 'Crystal Growth &amp; Design'
_journal_page_first 1082
_journal_paper_doi 10.1021/cg1012439
_journal_volume 11
_journal_year 2011
_chemical_formula_moiety 'C12 H8 Ag2 N4 '
_chemical_formula_sum 'C12 H8 Ag2 N4'
_chemical_formula_weight 423.96
_chemical_name_systematic
; 
[Ag2(A)] 
;
_space_group_IT_number 15
_symmetry_cell_setting monoclinic
_symmetry_Int_Tables_number 15
_symmetry_space_group_name_Hall '-C 2yc'
_symmetry_space_group_name_H-M 'C 1 2/c 1'
_atom_sites_solution_hydrogens geom
_atom_sites_solution_primary direct
_atom_sites_solution_secondary difmap
_audit_creation_date 2010-02-09
_audit_creation_method SHELXL-97
_cell_angle_alpha 90.00
_cell_angle_beta 118.75(2)
_cell_angle_gamma 90.00
_cell_formula_units_Z 4
_cell_length_a 12.692(8)
_cell_length_b 8.213(4)
_cell_length_c 11.990(6)
_cell_measurement_reflns_used 4737
_cell_measurement_temperature 200
_cell_measurement_theta_max 27.5
_cell_measurement_theta_min 3.1
_cell_volume 1095.8(11)
_computing_structure_refinement 'SHELXL-97 (Sheldrick, 1997)'
_computing_structure_solution 'SIR92 (Altomare et al., 1994)'
_diffrn_ambient_temperature 200
_diffrn_detector_area_resol_mean 10.00
_diffrn_measured_fraction_theta_full 0.997
_diffrn_measured_fraction_theta_max 0.997
_diffrn_measurement_device_type 'Rigaku RAXIS-RAPID II'
_diffrn_measurement_method \w
_diffrn_radiation_source
;
 MicroMax-007HF microfocus rotating anode X-ray generator
;
_diffrn_radiation_type MoK\a
_diffrn_radiation_wavelength 0.71075
_diffrn_reflns_av_R_equivalents 0.0271
_diffrn_reflns_av_sigmaI/netI 0.0205
_diffrn_reflns_limit_h_max 16
_diffrn_reflns_limit_h_min -16
_diffrn_reflns_limit_k_max 10
_diffrn_reflns_limit_k_min -10
_diffrn_reflns_limit_l_max 15
_diffrn_reflns_limit_l_min -15
_diffrn_reflns_number 5010
_diffrn_reflns_theta_full 27.48
_diffrn_reflns_theta_max 27.48
_diffrn_reflns_theta_min 3.08
_exptl_absorpt_coefficient_mu 3.556
_exptl_absorpt_correction_T_max 0.7640
_exptl_absorpt_correction_T_min 0.7175
_exptl_absorpt_correction_type multi-scan
_exptl_absorpt_process_details
;
    Higashi, T. (1995). Program for Absorption Correction.
    Rigaku Corporation, Tokyo, Japan.
;
_exptl_crystal_colour colorless
_exptl_crystal_density_diffrn 2.570
_exptl_crystal_density_method 'not measured'
_exptl_crystal_description block
_exptl_crystal_F_000 808
_exptl_crystal_size_max 0.10
_exptl_crystal_size_mid 0.10
_exptl_crystal_size_min 0.08
_refine_diff_density_max 0.608
_refine_diff_density_min -0.375
_refine_diff_density_rms 0.124
_refine_ls_extinction_method none
_refine_ls_goodness_of_fit_ref 1.104
_refine_ls_hydrogen_treatment constr
_refine_ls_matrix_type full
_refine_ls_number_parameters 44
_refine_ls_number_reflns 1258
_refine_ls_number_restraints 0
_refine_ls_restrained_S_all 1.104
_refine_ls_R_factor_all 0.0221
_refine_ls_R_factor_gt 0.0210
_refine_ls_shift/su_max 0.000
_refine_ls_shift/su_mean 0.000
_refine_ls_structure_factor_coef Fsqd
_refine_ls_weighting_details 'calc w=1/[\s^2^(Fo^2^)+(0.0221P)^2^+3.9919P] where P=(Fo^2^+2Fc^2^)/3'
_refine_ls_weighting_scheme calc
_refine_ls_wR_factor_gt 0.0525
_refine_ls_wR_factor_ref 0.0530
_reflns_number_gt 1205
_reflns_number_total 1258
_reflns_threshold_expression I>2\s(I)
_cod_data_source_file cg1012439_si_002.cif
_cod_data_source_block 5
_cod_original_cell_volume 1095.8(10)
_cod_database_code 4500194

loop_
_symmetry_equiv_pos_as_xyz
'x, y, z'
'-x, y, -z+1/2'
'x+1/2, y+1/2, z'
'-x+1/2, y+1/2, -z+1/2'
'-x, -y, -z'
'x, -y, z-1/2'
'-x+1/2, -y+1/2, -z'
'x+1/2, -y+1/2, z-1/2'

loop_
_atom_site_label
_atom_site_type_symbol
_atom_site_fract_x
_atom_site_fract_y
_atom_site_fract_z
_atom_site_U_iso_or_equiv
_atom_site_adp_type
_atom_site_occupancy
_atom_site_symmetry_multiplicity
_atom_site_calc_flag
_atom_site_refinement_flags
Ag1 Ag 0.5000 0.89627(3) 0.7500 0.02134(9) Uani 1 2 d S
Ag2 Ag 0.7500 1.2500 0.5000 0.02297(10) Uani 1 2 d S
N11 N 0.6107(2) 0.9137(3) 0.6653(2) 0.0192(4) Uiso 1 1 d .
N12 N 0.7003(2) 1.0537(3) 0.5738(2) 0.0204(4) Uiso 1 1 d .
C1 C 0.5559(2) 0.6547(3) 0.5370(2) 0.0169(4) Uiso 1 1 d .
C2 C 0.5154(2) 0.5940(3) 0.4136(2) 0.0197(5) Uiso 1 1 d .
H1 H 0.5259 0.6579 0.3536 0.024 Uiso 1 1 calc R
C3 C 0.4607(2) 0.4435(3) 0.3775(2) 0.0193(5) Uiso 1 1 d .
H2 H 0.4339 0.4061 0.2931 0.023 Uiso 1 1 calc R
C13 C 0.6638(2) 1.0532(3) 0.6613(2) 0.0212(5) Uiso 1 1 d .
H4 H 0.6743 1.1431 0.7155 0.025 Uiso 1 1 calc R
C12 C 0.6680(2) 0.9030(3) 0.5168(3) 0.0199(5) Uiso 1 1 d .
H3 H 0.6824 0.8650 0.4505 0.024 Uiso 1 1 calc R
C11 C 0.6115(2) 0.8165(3) 0.5711(2) 0.0174(5) Uiso 1 1 d .

loop_
_atom_site_aniso_label
_atom_site_aniso_U_11
_atom_site_aniso_U_22
_atom_site_aniso_U_33
_atom_site_aniso_U_23
_atom_site_aniso_U_13
_atom_site_aniso_U_12
Ag1 0.02669(16) 0.01906(15) 0.02640(16) 0.000 0.01926(13) 0.000
Ag2 0.02592(17) 0.01803(15) 0.02749(16) 0.00284(10) 0.01488(13) -0.00530(10)

loop_
_atom_type_symbol
_atom_type_description
_atom_type_scat_dispersion_real
_atom_type_scat_dispersion_imag
_atom_type_scat_source
C C 0.0033 0.0016 'International Tables Vol C Tables 4.2.6.8 and 6.1.1.4'
H H 0.0000 0.0000 'International Tables Vol C Tables 4.2.6.8 and 6.1.1.4'
Ag Ag -0.8971 1.1015 'International Tables Vol C Tables 4.2.6.8 and 6.1.1.4'
N N 0.0061 0.0033 'International Tables Vol C Tables 4.2.6.8 and 6.1.1.4'

loop_
_geom_angle_atom_site_label_1
_geom_angle_atom_site_label_2
_geom_angle_atom_site_label_3
_geom_angle
_geom_angle_site_symmetry_1
_geom_angle_site_symmetry_3
N11 Ag1 N11 172.18(12) . 2_656
N11 Ag1 Ag2 83.77(8) . 4_646
N11 Ag1 Ag2 99.04(8) 2_656 4_646
N11 Ag1 Ag2 99.04(8) . 3_445
N11 Ag1 Ag2 83.78(8) 2_656 3_445
Ag2 Ag1 Ag2 138.22(3) 4_646 3_445
N12 Ag2 N12 180.0 . 7_676
N12 Ag2 Ag1 104.29(7) . 3
N12 Ag2 Ag1 75.71(7) 7_676 3
N12 Ag2 Ag1 75.71(7) . 5_676
N12 Ag2 Ag1 104.29(7) 7_676 5_676
Ag1 Ag2 Ag1 180.0 3 5_676
C13 N11 C11 105.2(2) . .
C13 N11 Ag1 122.71(17) . .
C11 N11 Ag1 128.63(17) . .
C13 N12 C12 104.7(2) . .
C13 N12 Ag2 128.89(19) . .
C12 N12 Ag2 124.41(17) . .
C3 C1 C2 117.4(2) 5_666 .
C3 C1 C11 122.7(2) 5_666 .
C2 C1 C11 119.8(2) . .
C3 C2 C1 121.4(2) . .
C3 C2 H1 119.3 . .
C1 C2 H1 119.3 . .
C2 C3 C1 121.1(2) . 5_666
C2 C3 H2 119.4 . .
C1 C3 H2 119.4 5_666 .
N12 C13 N11 113.6(2) . .
N12 C13 H4 123.2 . .
N11 C13 H4 123.2 . .
C11 C12 N12 109.2(2) . .
C11 C12 H3 125.4 . .
N12 C12 H3 125.4 . .
C12 C11 N11 107.3(2) . .
C12 C11 C1 128.8(2) . .
N11 C11 C1 123.8(2) . .

loop_
_geom_bond_atom_site_label_1
_geom_bond_atom_site_label_2
_geom_bond_distance
_geom_bond_site_symmetry_2
Ag1 N11 2.097(2) .
Ag1 N11 2.097(2) 2_656
Ag1 Ag2 3.3686(15) 4_646
Ag1 Ag2 3.3686(15) 3_445
Ag2 N12 2.078(2) .
Ag2 N12 2.078(2) 7_676
Ag2 Ag1 3.3686(15) 3
Ag2 Ag1 3.3686(15) 5_676
N11 C13 1.342(3) .
N11 C11 1.387(3) .
N12 C13 1.336(3) .
N12 C12 1.377(3) .
C1 C3 1.397(3) 5_666
C1 C2 1.404(3) .
C1 C11 1.468(3) .
C2 C3 1.382(4) .
C2 H1 0.9500 .
C3 C1 1.397(3) 5_666
C3 H2 0.9500 .
C13 H4 0.9500 .
C12 C11 1.375(4) .
C12 H3 0.9500 .

loop_
_geom_torsion_atom_site_label_1
_geom_torsion_atom_site_label_2
_geom_torsion_atom_site_label_3
_geom_torsion_atom_site_label_4
_geom_torsion
_geom_torsion_site_symmetry_1
_geom_torsion_site_symmetry_4
Ag2 Ag1 N11 C13 -98.3(2) 4_646 .
Ag2 Ag1 N11 C13 123.8(2) 3_445 .
Ag2 Ag1 N11 C11 106.0(2) 4_646 .
Ag2 Ag1 N11 C11 -31.9(2) 3_445 .
Ag1 Ag2 N12 C13 65.0(2) 3 .
Ag1 Ag2 N12 C13 -115.0(2) 5_676 .
Ag1 Ag2 N12 C12 -133.57(19) 3 .
Ag1 Ag2 N12 C12 46.43(19) 5_676 .
C3 C1 C2 C3 0.3(4) 5_666 .
C11 C1 C2 C3 -178.8(2) . .
C1 C2 C3 C1 -0.3(4) . 5_666
C12 N12 C13 N11 0.2(3) . .
Ag2 N12 C13 N11 164.40(17) . .
C11 N11 C13 N12 -0.9(3) . .
Ag1 N11 C13 N12 -161.42(18) . .
C13 N12 C12 C11 0.6(3) . .
Ag2 N12 C12 C11 -164.52(18) . .
N12 C12 C11 N11 -1.1(3) . .
N12 C12 C11 C1 176.4(2) . .
C13 N11 C11 C12 1.2(3) . .
Ag1 N11 C11 C12 160.17(18) . .
C13 N11 C11 C1 -176.5(2) . .
Ag1 N11 C11 C1 -17.5(4) . .
C3 C1 C11 C12 157.0(3) 5_666 .
C2 C1 C11 C12 -23.9(4) . .
C3 C1 C11 N11 -25.9(4) 5_666 .
C2 C1 C11 N11 153.2(2) . .
